data_2223060
loop_
_publ_author_name
'Zeng, Wu-Lan'
'Jian, Fang-Fang'

_publ_section_title
;
 2-(1<i>H</i>-Benzotriazol-1-yl)-1-(4-ethylbenzoyl)ethyl
 2-chlorobenzoate
;
_journal_coeditor_code HB5022
_journal_issue 9
_journal_name_full 'Acta Crystallographica Section E'
_journal_page_first o2165
_journal_paper_doi 10.1107/S1600536809031912
_journal_volume 65
_journal_year 2009
_chemical_formula_iupac 'C24 H20 Cl N3 O3'
_chemical_formula_moiety 'C24 H20 Cl N3 O3'
_chemical_formula_sum 'C24 H20 Cl N3 O3'
_chemical_formula_weight 433.88
_chemical_name_systematic
;
2-(1<i>H</i>-Benzotriazol-1-yl)-1-(4-ethylbenzoyl)ethyl 2-chlorobenzoate
;
_space_group_IT_number 19
_symmetry_cell_setting orthorhombic
_symmetry_space_group_name_Hall 'P 2ac 2ab'
_symmetry_space_group_name_H-M 'P 21 21 21'
_atom_sites_solution_hydrogens geom
_atom_sites_solution_primary direct
_atom_sites_solution_secondary difmap
_cell_angle_alpha 90.00
_cell_angle_beta 90.00
_cell_angle_gamma 90.00
_cell_formula_units_Z 4
_cell_length_a 9.433(2)
_cell_length_b 14.824(4)
_cell_length_c 15.239(4)
_cell_measurement_reflns_used 5212
_cell_measurement_temperature 293(2)
_cell_measurement_theta_max 28.34
_cell_measurement_theta_min 1.92
_cell_volume 2130.9(9)
_computing_cell_refinement 'SAINT (Bruker, 1997)'
_computing_data_collection 'SMART (Bruker, 1997)'
_computing_data_reduction 'SAINT (Bruker, 1997)'
_computing_molecular_graphics 'SHELXTL (Sheldrick, 2008)'
_computing_publication_material 'SHELXTL (Sheldrick, 2008)'
_computing_structure_refinement 'SHELXL97 (Sheldrick, 2008)'
_computing_structure_solution 'SHELXS97 (Sheldrick, 2008)'
_diffrn_ambient_temperature 293(2)
_diffrn_measured_fraction_theta_full 0.989
_diffrn_measured_fraction_theta_max 0.989
_diffrn_measurement_device_type 'Bruker SMART CCD'
_diffrn_measurement_method \w
_diffrn_radiation_monochromator graphite
_diffrn_radiation_source 'fine-focus sealed tube'
_diffrn_radiation_type MoK\a
_diffrn_radiation_wavelength 0.71073
_diffrn_reflns_av_R_equivalents 0.0783
_diffrn_reflns_av_sigmaI/netI 0.1189
_diffrn_reflns_limit_h_max 12
_diffrn_reflns_limit_h_min -12
_diffrn_reflns_limit_k_max 17
_diffrn_reflns_limit_k_min -19
_diffrn_reflns_limit_l_max 13
_diffrn_reflns_limit_l_min -20
_diffrn_reflns_number 13991
_diffrn_reflns_theta_full 28.34
_diffrn_reflns_theta_max 28.34
_diffrn_reflns_theta_min 1.92
_exptl_absorpt_coefficient_mu 0.211
_exptl_absorpt_correction_type none
_exptl_crystal_colour colourless
_exptl_crystal_density_diffrn 1.352
_exptl_crystal_density_method 'not measured'
_exptl_crystal_description block
_exptl_crystal_F_000 904
_exptl_crystal_size_max 0.15
_exptl_crystal_size_mid 0.12
_exptl_crystal_size_min 0.10
_refine_diff_density_max 0.221
_refine_diff_density_min -0.196
_refine_ls_abs_structure_details 'Flack (1983), 2214 Friedel pairs'
_refine_ls_abs_structure_Flack 0.57(12)
_refine_ls_extinction_coef 0.0034(10)
_refine_ls_extinction_expression Fc^*^=kFc[1+0.001xFc^2^\l^3^/sin(2\q)]^-1/4^
_refine_ls_extinction_method 'SHELXL97 (Sheldrick, 2008)'
_refine_ls_goodness_of_fit_ref 0.906
_refine_ls_hydrogen_treatment constr
_refine_ls_matrix_type full
_refine_ls_number_parameters 281
_refine_ls_number_reflns 5212
_refine_ls_number_restraints 0
_refine_ls_restrained_S_all 0.906
_refine_ls_R_factor_all 0.1670
_refine_ls_R_factor_gt 0.0567
_refine_ls_shift/su_max 0.000
_refine_ls_shift/su_mean 0.000
_refine_ls_structure_factor_coef Fsqd
_refine_ls_weighting_details 'calc w=1/[\s^2^(Fo^2^)+(0.0626P)^2^] where P=(Fo^2^+2Fc^2^)/3'
_refine_ls_weighting_scheme calc
_refine_ls_wR_factor_gt 0.1198
_refine_ls_wR_factor_ref 0.1576
_reflns_number_gt 2174
_reflns_number_total 5212
_reflns_threshold_expression I>2\s(I)
_cod_data_source_file hb5022.cif
_cod_data_source_block I
_cod_depositor_comments
;
The following automatic conversions were performed:
'_symmetry_cell_setting' value 'Orthorhombic' changed to 'orthorhombic'
according to '/home/saulius/struct/CIF-dictionaries/cif_core.dic'
dictionary named 'cif_core.dic' version 2.4.1 from 2010-06-29.

Automatic conversion script
Id: cif_fix_enum 1527 2010-12-29 10:47:43Z saulius 

The following automatic conversions were performed:

'_symmetry_cell_setting' value 'Orthorhombic' changed to
'orthorhombic' according to
/home/saulius/struct/CIF-dictionaries/cif_core.dic dictionary named
'cif_core.dic' version 2.4.1 from 2010-06-29.

Automatic conversion script
Id: cif_fix_values 1715 2011-07-08 13:25:40Z adriana 
;
_cod_original_cell_volume 2131.0(10)
_cod_database_code 2223060
_cod_database_fobs_code 2223060

loop_
_symmetry_equiv_pos_as_xyz
'x, y, z'
'-x+1/2, -y, z+1/2'
'-x, y+1/2, -z+1/2'
'x+1/2, -y+1/2, -z'

loop_
_atom_site_type_symbol
_atom_site_label
_atom_site_fract_x
_atom_site_fract_y
_atom_site_fract_z
_atom_site_U_iso_or_equiv
_atom_site_adp_type
_atom_site_calc_flag
_atom_site_refinement_flags
_atom_site_occupancy
_atom_site_disorder_assembly
_atom_site_disorder_group
Cl Cl1 0.15025(14) 0.62148(8) 0.24883(9) 0.0933(5) Uani d . 1 . .
O O1 -0.1687(2) 0.61438(14) 0.03013(16) 0.0470(6) Uani d . 1 . .
O O2 -0.3655(3) 0.73734(15) 0.08575(17) 0.0573(7) Uani d . 1 . .
O O3 -0.0410(3) 0.69848(17) 0.12131(18) 0.0572(7) Uani d . 1 . .
N N1 -0.2042(3) 0.6104(2) -0.15765(19) 0.0497(8) Uani d . 1 . .
N N2 -0.1122(4) 0.6446(2) -0.2173(2) 0.0660(10) Uani d . 1 . .
N N3 -0.0555(4) 0.5770(3) -0.2603(2) 0.0788(11) Uani d . 1 . .
C C1 -0.1124(5) 0.4984(3) -0.2287(3) 0.0627(12) Uani d . 1 . .
C C2 -0.0891(5) 0.4096(3) -0.2526(3) 0.0803(14) Uani d . 1 . .
H H2B -0.0234 0.3952 -0.2958 0.096 Uiso calc R 1 . .
C C3 -0.1639(7) 0.3446(3) -0.2116(3) 0.0887(17) Uani d . 1 . .
H H3B -0.1497 0.2846 -0.2270 0.106 Uiso calc R 1 . .
C C4 -0.2615(6) 0.3655(3) -0.1468(3) 0.0806(14) Uani d . 1 . .
H H4A -0.3124 0.3190 -0.1206 0.097 Uiso calc R 1 . .
C C5 -0.2858(5) 0.4534(3) -0.1199(3) 0.0669(12) Uani d . 1 . .
H H5A -0.3507 0.4675 -0.0760 0.080 Uiso calc R 1 . .
C C6 -0.2070(4) 0.5187(3) -0.1626(3) 0.0502(10) Uani d . 1 . .
C C7 -0.2789(4) 0.6705(2) -0.0990(2) 0.0508(10) Uani d . 1 . .
H H7A -0.3658 0.6415 -0.0799 0.061 Uiso calc R 1 . .
H H7B -0.3047 0.7248 -0.1308 0.061 Uiso calc R 1 . .
C C8 -0.1931(4) 0.6963(2) -0.0194(2) 0.0430(9) Uani d . 1 . .
H H8A -0.1022 0.7221 -0.0379 0.052 Uiso calc R 1 . .
C C9 -0.2747(4) 0.7649(2) 0.0346(3) 0.0433(9) Uani d . 1 . .
C C10 -0.2528(4) 0.8626(2) 0.0197(2) 0.0433(9) Uani d . 1 . .
C C11 -0.1516(5) 0.8960(3) -0.0356(3) 0.0705(13) Uani d . 1 . .
H H11A -0.0911 0.8566 -0.0649 0.085 Uiso calc R 1 . .
C C12 -0.1383(5) 0.9887(3) -0.0485(3) 0.0804(15) Uani d . 1 . .
H H12A -0.0683 1.0103 -0.0860 0.097 Uiso calc R 1 . .
C C13 -0.2257(5) 1.0486(2) -0.0072(3) 0.0656(12) Uani d . 1 . .
C C14 -0.3253(5) 1.0147(3) 0.0490(3) 0.0650(13) Uani d . 1 . .
H H14A -0.3849 1.0542 0.0789 0.078 Uiso calc R 1 . .
C C15 -0.3386(4) 0.9232(2) 0.0622(3) 0.0545(10) Uani d . 1 . .
H H15A -0.4073 0.9020 0.1009 0.065 Uiso calc R 1 . .
C C16 -0.2116(6) 1.1492(3) -0.0229(4) 0.0990(18) Uani d . 1 . .
H H16A -0.2517 1.1628 -0.0800 0.119 Uiso calc R 1 . .
H H16B -0.2687 1.1803 0.0205 0.119 Uiso calc R 1 . .
C C17 -0.0676(6) 1.1865(3) -0.0198(4) 0.109(2) Uani d . 1 . .
H H17A -0.0709 1.2501 -0.0311 0.164 Uiso calc R 1 . .
H H17B -0.0099 1.1575 -0.0634 0.164 Uiso calc R 1 . .
H H17C -0.0276 1.1761 0.0373 0.164 Uiso calc R 1 . .
C C18 -0.0826(4) 0.6257(2) 0.1005(2) 0.0443(9) Uani d . 1 . .
C C19 -0.0495(4) 0.5386(2) 0.1438(2) 0.0459(10) Uani d . 1 . .
C C20 -0.1196(5) 0.4611(2) 0.1187(3) 0.0602(11) Uani d . 1 . .
H H20A -0.1879 0.4645 0.0748 0.072 Uiso calc R 1 . .
C C21 -0.0906(6) 0.3783(3) 0.1573(3) 0.0742(14) Uani d . 1 . .
H H21A -0.1399 0.3270 0.1397 0.089 Uiso calc R 1 . .
C C22 0.0106(6) 0.3724(3) 0.2212(3) 0.0772(14) Uani d . 1 . .
H H22A 0.0306 0.3170 0.2471 0.093 Uiso calc R 1 . .
C C23 0.0820(5) 0.4473(3) 0.2466(3) 0.0840(15) Uani d . 1 . .
H H23A 0.1517 0.4428 0.2895 0.101 Uiso calc R 1 . .
C C24 0.0519(5) 0.5315(3) 0.2090(3) 0.0589(11) Uani d . 1 . .

loop_
_atom_site_aniso_label
_atom_site_aniso_U_11
_atom_site_aniso_U_22
_atom_site_aniso_U_33
_atom_site_aniso_U_12
_atom_site_aniso_U_13
_atom_site_aniso_U_23
Cl1 0.1010(9) 0.0888(9) 0.0902(9) -0.0149(8) -0.0451(8) 0.0174(8)
O1 0.0570(15) 0.0334(13) 0.0505(15) 0.0011(12) -0.0078(13) 0.0052(12)
O2 0.0568(17) 0.0499(15) 0.0652(19) 0.0002(14) 0.0106(16) 0.0067(14)
O3 0.0709(18) 0.0426(15) 0.0583(17) -0.0093(14) -0.0145(15) 0.0040(14)
N1 0.057(2) 0.0464(19) 0.0452(18) 0.0041(16) -0.0044(17) -0.0047(16)
N2 0.074(2) 0.073(2) 0.051(2) -0.011(2) 0.004(2) 0.001(2)
N3 0.091(3) 0.086(3) 0.060(2) -0.002(2) 0.016(2) -0.015(2)
C1 0.078(3) 0.059(3) 0.052(3) 0.005(3) -0.005(2) -0.011(2)
C2 0.103(4) 0.078(3) 0.060(3) 0.020(3) 0.019(3) -0.011(3)
C3 0.131(5) 0.060(3) 0.075(3) 0.034(3) 0.003(4) -0.015(3)
C4 0.108(4) 0.051(3) 0.083(3) 0.006(3) -0.014(3) -0.001(3)
C5 0.084(3) 0.058(3) 0.059(3) 0.010(2) 0.000(3) 0.001(2)
C6 0.058(3) 0.046(2) 0.046(2) 0.009(2) -0.009(2) -0.008(2)
C7 0.057(2) 0.045(2) 0.051(2) 0.0063(19) -0.008(2) -0.0040(19)
C8 0.049(2) 0.0317(18) 0.049(2) 0.0025(16) -0.0073(19) 0.0034(18)
C9 0.039(2) 0.046(2) 0.044(2) -0.0013(18) -0.006(2) -0.0013(19)
C10 0.049(2) 0.036(2) 0.045(2) 0.0026(18) 0.0024(19) 0.0004(18)
C11 0.088(3) 0.040(2) 0.084(3) 0.009(2) 0.022(3) 0.007(2)
C12 0.094(4) 0.044(3) 0.104(4) 0.000(3) 0.037(3) 0.013(3)
C13 0.069(3) 0.037(2) 0.091(3) 0.003(2) -0.009(3) -0.002(2)
C14 0.063(3) 0.044(3) 0.088(3) 0.011(2) -0.004(3) -0.014(2)
C15 0.053(2) 0.050(2) 0.061(2) 0.000(2) 0.001(2) -0.004(2)
C16 0.107(4) 0.039(2) 0.151(5) -0.004(3) -0.003(4) 0.013(3)
C17 0.131(5) 0.053(3) 0.144(5) -0.018(3) -0.027(4) 0.011(3)
C18 0.044(2) 0.042(2) 0.046(2) -0.0026(19) 0.0019(19) 0.000(2)
C19 0.057(2) 0.042(2) 0.039(2) 0.007(2) 0.0058(19) 0.0021(18)
C20 0.084(3) 0.044(2) 0.053(2) 0.002(2) -0.009(2) 0.001(2)
C21 0.109(4) 0.037(2) 0.076(3) 0.000(3) 0.013(3) 0.003(2)
C22 0.101(4) 0.056(3) 0.074(3) 0.021(3) 0.017(3) 0.027(3)
C23 0.092(4) 0.085(3) 0.075(3) 0.019(3) -0.014(3) 0.029(3)
C24 0.068(3) 0.054(2) 0.054(3) 0.005(2) -0.002(2) 0.012(2)

loop_
_atom_type_symbol
_atom_type_description
_atom_type_scat_dispersion_real
_atom_type_scat_dispersion_imag
_atom_type_scat_source
C C 0.0033 0.0016 'International Tables Vol C Tables 4.2.6.8 and 6.1.1.4'
H H 0.0000 0.0000 'International Tables Vol C Tables 4.2.6.8 and 6.1.1.4'
N N 0.0061 0.0033 'International Tables Vol C Tables 4.2.6.8 and 6.1.1.4'
O O 0.0106 0.0060 'International Tables Vol C Tables 4.2.6.8 and 6.1.1.4'
Cl Cl 0.1484 0.1585 'International Tables Vol C Tables 4.2.6.8 and 6.1.1.4'

loop_
_geom_angle_atom_site_label_1
_geom_angle_atom_site_label_2
_geom_angle_atom_site_label_3
_geom_angle_site_symmetry_1
_geom_angle_site_symmetry_3
_geom_angle
_geom_angle_publ_flag
C18 O1 C8 . . 113.8(2) ?
N2 N1 C6 . . 110.5(3) ?
N2 N1 C7 . . 119.8(3) ?
C6 N1 C7 . . 129.8(3) ?
N3 N2 N1 . . 108.1(3) ?
N2 N3 C1 . . 108.3(3) ?
N3 C1 C6 . . 108.9(4) ?
N3 C1 C2 . . 130.9(4) ?
C6 C1 C2 . . 120.2(4) ?
C3 C2 C1 . . 118.4(4) ?
C3 C2 H2B . . 120.8 ?
C1 C2 H2B . . 120.8 ?
C2 C3 C4 . . 121.2(4) ?
C2 C3 H3B . . 119.4 ?
C4 C3 H3B . . 119.4 ?
C5 C4 C3 . . 122.1(5) ?
C5 C4 H4A . . 118.9 ?
C3 C4 H4A . . 118.9 ?
C6 C5 C4 . . 115.5(4) ?
C6 C5 H5A . . 122.3 ?
C4 C5 H5A . . 122.3 ?
N1 C6 C1 . . 104.2(4) ?
N1 C6 C5 . . 133.1(4) ?
C1 C6 C5 . . 122.6(4) ?
N1 C7 C8 . . 113.0(3) ?
N1 C7 H7A . . 109.0 ?
C8 C7 H7A . . 109.0 ?
N1 C7 H7B . . 109.0 ?
C8 C7 H7B . . 109.0 ?
H7A C7 H7B . . 107.8 ?
O1 C8 C7 . . 107.0(3) ?
O1 C8 C9 . . 111.0(3) ?
C7 C8 C9 . . 109.5(3) ?
O1 C8 H8A . . 109.8 ?
C7 C8 H8A . . 109.8 ?
C9 C8 H8A . . 109.8 ?
O2 C9 C10 . . 121.3(3) ?
O2 C9 C8 . . 118.4(3) ?
C10 C9 C8 . . 120.1(3) ?
C11 C10 C15 . . 117.8(3) ?
C11 C10 C9 . . 123.1(3) ?
C15 C10 C9 . . 119.1(3) ?
C10 C11 C12 . . 120.4(4) ?
C10 C11 H11A . . 119.8 ?
C12 C11 H11A . . 119.8 ?
C13 C12 C11 . . 121.5(4) ?
C13 C12 H12A . . 119.2 ?
C11 C12 H12A . . 119.2 ?
C12 C13 C14 . . 117.7(4) ?
C12 C13 C16 . . 121.0(5) ?
C14 C13 C16 . . 121.3(4) ?
C13 C14 C15 . . 121.1(4) ?
C13 C14 H14A . . 119.5 ?
C15 C14 H14A . . 119.5 ?
C10 C15 C14 . . 121.5(4) ?
C10 C15 H15A . . 119.3 ?
C14 C15 H15A . . 119.3 ?
C17 C16 C13 . . 116.5(4) ?
C17 C16 H16A . . 108.2 ?
C13 C16 H16A . . 108.2 ?
C17 C16 H16B . . 108.2 ?
C13 C16 H16B . . 108.2 ?
H16A C16 H16B . . 107.3 ?
C16 C17 H17A . . 109.5 ?
C16 C17 H17B . . 109.5 ?
H17A C17 H17B . . 109.5 ?
C16 C17 H17C . . 109.5 ?
H17A C17 H17C . . 109.5 ?
H17B C17 H17C . . 109.5 ?
O3 C18 O1 . . 121.4(3) ?
O3 C18 C19 . . 126.9(4) ?
O1 C18 C19 . . 111.7(3) ?
C20 C19 C24 . . 117.9(3) ?
C20 C19 C18 . . 120.0(4) ?
C24 C19 C18 . . 122.1(3) ?
C19 C20 C21 . . 121.6(4) ?
C19 C20 H20A . . 119.2 ?
C21 C20 H20A . . 119.2 ?
C22 C21 C20 . . 119.7(4) ?
C22 C21 H21A . . 120.1 ?
C20 C21 H21A . . 120.1 ?
C23 C22 C21 . . 119.9(4) ?
C23 C22 H22A . . 120.0 ?
C21 C22 H22A . . 120.0 ?
C22 C23 C24 . . 120.8(4) ?
C22 C23 H23A . . 119.6 ?
C24 C23 H23A . . 119.6 ?
C19 C24 C23 . . 120.1(4) ?
C19 C24 Cl1 . . 124.3(3) ?
C23 C24 Cl1 . . 115.7(4) ?

loop_
_geom_bond_atom_site_label_1
_geom_bond_atom_site_label_2
_geom_bond_site_symmetry_2
_geom_bond_distance
_geom_bond_publ_flag
Cl1 C24 . 1.734(4) ?
O1 C18 . 1.355(4) ?
O1 C8 . 1.448(4) ?
O2 C9 . 1.228(4) ?
O3 C18 . 1.191(4) ?
N1 N2 . 1.355(4) ?
N1 C6 . 1.361(4) ?
N1 C7 . 1.445(4) ?
N2 N3 . 1.312(4) ?
N3 C1 . 1.371(5) ?
C1 C6 . 1.380(6) ?
C1 C2 . 1.382(5) ?
C2 C3 . 1.348(6) ?
C2 H2B . 0.9300 ?
C3 C4 . 1.385(7) ?
C3 H3B . 0.9300 ?
C4 C5 . 1.385(6) ?
C4 H4A . 0.9300 ?
C5 C6 . 1.383(5) ?
C5 H5A . 0.9300 ?
C7 C8 . 1.508(5) ?
C7 H7A . 0.9700 ?
C7 H7B . 0.9700 ?
C8 C9 . 1.518(5) ?
C8 H8A . 0.9800 ?
C9 C10 . 1.480(5) ?
C10 C11 . 1.367(5) ?
C10 C15 . 1.373(5) ?
C11 C12 . 1.394(5) ?
C11 H11A . 0.9300 ?
C12 C13 . 1.364(6) ?
C12 H12A . 0.9300 ?
C13 C14 . 1.368(6) ?
C13 C16 . 1.516(5) ?
C14 C15 . 1.378(5) ?
C14 H14A . 0.9300 ?
C15 H15A . 0.9300 ?
C16 C17 . 1.468(7) ?
C16 H16A . 0.9700 ?
C16 H16B . 0.9700 ?
C17 H17A . 0.9600 ?
C17 H17B . 0.9600 ?
C17 H17C . 0.9600 ?
C18 C19 . 1.483(5) ?
C19 C20 . 1.379(5) ?
C19 C24 . 1.383(6) ?
C20 C21 . 1.389(5) ?
C20 H20A . 0.9300 ?
C21 C22 . 1.367(7) ?
C21 H21A . 0.9300 ?
C22 C23 . 1.355(6) ?
C22 H22A . 0.9300 ?
C23 C24 . 1.403(6) ?
C23 H23A . 0.9300 ?

loop_
_geom_hbond_atom_site_label_D
_geom_hbond_atom_site_label_H
_geom_hbond_atom_site_label_A
_geom_hbond_site_symmetry_A
_geom_hbond_distance_DH
_geom_hbond_distance_HA
_geom_hbond_distance_DA
_geom_hbond_angle_DHA
C7 H7B O3 4_465 0.97 2.51 3.162(4) 125
C8 H8A O2 4_565 0.98 2.42 3.397(5) 171
C11 H11A O2 4_565 0.93 2.56 3.431(5) 155

loop_
_cod_related_entry_id
_cod_related_entry_database
_cod_related_entry_code
1 ChemSpider 24743085
